data_7708847
loop_
_publ_author_name
'Ornelas, Alfredo'
'Arias-Ugarte, Renzo'
'Metta-Maga\~na, Alejandro J'
'Sharma, Hemant K.'
'Pannell, Keith H.'

_publ_section_title
;
 Hypercoordinated eka-tin materials with dangling aryl-methoxy and
 -methylthio ligands exhibiting intramolecular secondary bonding and aryl
 bond stabilization in reactions with organotin chlorides.
;
_journal_issue 44
_journal_name_full 'Dalton transactions (Cambridge, England : 2003)'
_journal_page_first 16084
_journal_page_last 16091
_journal_paper_doi 10.1039/d1dt02781f
_journal_volume 50
_journal_year 2021
_chemical_formula_moiety 'C20 H19 Cl O Pb'
_chemical_formula_sum 'C20 H19 Cl O Pb'
_chemical_formula_weight 517.99
_space_group_crystal_system orthorhombic
_space_group_IT_number 19
_space_group_name_Hall 'P 2ac 2ab'
_space_group_name_H-M_alt 'P 21 21 21'
_atom_sites_solution_hydrogens geom
_atom_sites_solution_primary other
_atom_sites_solution_secondary difmap
_audit_creation_method SHELXL-2018/3
_audit_update_record
;
2021-06-01 deposited with the CCDC.	2021-10-22 downloaded from the CCDC.
;
_cell_angle_alpha 90
_cell_angle_beta 90
_cell_angle_gamma 90
_cell_formula_units_Z 4
_cell_length_a 11.8658(5)
_cell_length_b 11.9078(5)
_cell_length_c 12.7241(5)
_cell_measurement_reflns_used 9992
_cell_measurement_temperature 100(2)
_cell_measurement_theta_max 30.765
_cell_measurement_theta_min 2.842
_cell_volume 1797.86(13)
_computing_cell_refinement 'SAINT V8.38A (Bruker AXS Inc., 2017)'
_computing_data_collection 'Apex2 v2014.9-0 (Bruker AXS Inc., 2014)'
_computing_data_reduction 'SAINT V8.38A (Bruker AXS Inc., 2017)'
_computing_molecular_graphics 'XP (SIEMENS, 1996)'
_computing_publication_material 'BRUKER SHELXTL'
_computing_structure_refinement 'SHELXL-2018/3 (Sheldrick, 2018)'
_computing_structure_solution 'SHELXT 2014/5 (Sheldrick, 2014)'
_diffrn_ambient_temperature 100(2)
_diffrn_measured_fraction_theta_full 1.000
_diffrn_measured_fraction_theta_max 0.994
_diffrn_measurement_device_type 'Bruker SMART APEX CCD'
_diffrn_measurement_method '\w and \f scans'
_diffrn_radiation_type MoK\a
_diffrn_radiation_wavelength 0.71073
_diffrn_reflns_av_R_equivalents 0.0376
_diffrn_reflns_av_unetI/netI 0.0400
_diffrn_reflns_Laue_measured_fraction_full 1.000
_diffrn_reflns_Laue_measured_fraction_max 0.994
_diffrn_reflns_limit_h_max 16
_diffrn_reflns_limit_h_min -16
_diffrn_reflns_limit_k_max 16
_diffrn_reflns_limit_k_min -16
_diffrn_reflns_limit_l_max 12
_diffrn_reflns_limit_l_min -17
_diffrn_reflns_number 22811
_diffrn_reflns_point_group_measured_fraction_full 0.999
_diffrn_reflns_point_group_measured_fraction_max 0.986
_diffrn_reflns_theta_full 25.242
_diffrn_reflns_theta_max 30.022
_diffrn_reflns_theta_min 2.343
_diffrn_source 'fine-focus x-ray tube'
_exptl_absorpt_coefficient_mu 9.534
_exptl_absorpt_correction_T_max 0.4335
_exptl_absorpt_correction_T_min 0.2818
_exptl_absorpt_correction_type multi-scan
_exptl_absorpt_process_details SADABS
_exptl_crystal_colour colorless
_exptl_crystal_density_diffrn 1.914
_exptl_crystal_description chunk
_exptl_crystal_F_000 984
_exptl_crystal_size_max 0.415
_exptl_crystal_size_mid 0.397
_exptl_crystal_size_min 0.351
_refine_diff_density_max 1.472
_refine_diff_density_min -0.675
_refine_diff_density_rms 0.103
_refine_ls_abs_structure_details
;
 Flack x determined using 2028 quotients [(I+)-(I-)]/[(I+)+(I-)]
 (Parsons, Flack and Wagner, Acta Cryst. B69 (2013) 249-259).
;
_refine_ls_abs_structure_Flack 0.013(5)
_refine_ls_extinction_method none
_refine_ls_goodness_of_fit_ref 0.997
_refine_ls_hydrogen_treatment constr
_refine_ls_matrix_type full
_refine_ls_number_parameters 209
_refine_ls_number_reflns 5182
_refine_ls_number_restraints 0
_refine_ls_restrained_S_all 0.997
_refine_ls_R_factor_all 0.0234
_refine_ls_R_factor_gt 0.0209
_refine_ls_shift/su_max 0.001
_refine_ls_shift/su_mean 0.000
_refine_ls_structure_factor_coef Fsqd
_refine_ls_weighting_details 'w=1/[\s^2^(Fo^2^)+(0.0081P)^2^] where P=(Fo^2^+2Fc^2^)/3'
_refine_ls_weighting_scheme calc
_refine_ls_wR_factor_gt 0.0396
_refine_ls_wR_factor_ref 0.0401
_reflns_Friedel_coverage 0.760
_reflns_Friedel_fraction_full 0.999
_reflns_Friedel_fraction_max 0.974
_reflns_number_gt 4876
_reflns_number_total 5182
_reflns_threshold_expression 'I > 2\s(I)'
_cod_data_source_file d1dt02781f2.cif
_cod_data_source_block 01_1535KP_0ma_a
_cod_depositor_comments
;
The following automatic conversions were performed:

data item '_atom_sites_solution_primary' value 'Other' was changed to
'other' in accordance with the
/home/data/users/saulius/crontab/automatic-downloads/rss-feeds/RSC/lib/dictionaries/cif_core.dic
dictionary named 'cif_core.dic' version 2.4.2 last updated on
2011-04-26.

Automatic conversion script
Id: cif_fix_values 7556 2019-12-06 15:28:31Z antanas 
;
_cod_database_code 7708847
_shelx_shelxl_version_number 2018/3
_shelx_space_group_comment
;
The symmetry employed for this shelxl refinement is uniquely defined
by the following loop, which should always be used as a source of
symmetry information in preference to the above space-group names.
They are only intended as comments.
;

loop_
_space_group_symop_operation_xyz
'x, y, z'
'-x+1/2, -y, z+1/2'
'-x, y+1/2, -z+1/2'
'x+1/2, -y+1/2, -z'

loop_
_atom_site_label
_atom_site_type_symbol
_atom_site_fract_x
_atom_site_fract_y
_atom_site_fract_z
_atom_site_U_iso_or_equiv
_atom_site_adp_type
_atom_site_occupancy
_atom_site_site_symmetry_order
_atom_site_calc_flag
_atom_site_refinement_flags_posn
_atom_site_refinement_flags_adp
_atom_site_refinement_flags_occupancy
_atom_site_disorder_assembly
_atom_site_disorder_group
Pb1 Pb 0.48537(2) 0.59073(2) 0.51487(2) 0.01981(5) Uani 1 1 d . . . . .
O1 O 0.4093(3) 0.7914(3) 0.4695(3) 0.0369(9) Uani 1 1 d . . . . .
Cl1 Cl 0.59058(9) 0.40392(9) 0.52605(9) 0.0256(2) Uani 1 1 d . . . . .
C1 C 0.5414(4) 0.6373(4) 0.3558(4) 0.0220(10) Uani 1 1 d . . . . .
C2 C 0.4905(4) 0.7274(4) 0.3060(3) 0.0269(10) Uani 1 1 d . . . . .
C3 C 0.5277(5) 0.7601(4) 0.2069(4) 0.0351(12) Uani 1 1 d . . . . .
H3 H 0.493006 0.821832 0.172396 0.042 Uiso 1 1 calc R U . . .
C4 C 0.6150(5) 0.7028(5) 0.1585(4) 0.0384(14) Uani 1 1 d . . . . .
H4 H 0.640830 0.725951 0.091161 0.046 Uiso 1 1 calc R U . . .
C5 C 0.6643(5) 0.6129(5) 0.2076(4) 0.0337(13) Uani 1 1 d . . . . .
H5 H 0.724175 0.573567 0.174308 0.040 Uiso 1 1 calc R U . . .
C6 C 0.6266(4) 0.5793(5) 0.3060(4) 0.0301(12) Uani 1 1 d . . . . .
H6 H 0.659780 0.515949 0.339180 0.036 Uiso 1 1 calc R U . . .
C8 C 0.3165(4) 0.8392(4) 0.5201(5) 0.0452(15) Uani 1 1 d . . . . .
H8A H 0.303972 0.915180 0.493015 0.068 Uiso 1 1 calc R U . . .
H8B H 0.330913 0.842670 0.595886 0.068 Uiso 1 1 calc R U . . .
H8C H 0.249470 0.793158 0.506986 0.068 Uiso 1 1 calc R U . . .
C7 C 0.3931(5) 0.7899(5) 0.3559(4) 0.0372(13) Uani 1 1 d . . . . .
H7A H 0.390034 0.867741 0.328631 0.045 Uiso 1 1 calc R U . . .
H7AB H 0.321130 0.752205 0.338475 0.045 Uiso 1 1 calc R U . . .
C9 C 0.3103(3) 0.5290(3) 0.5157(4) 0.0223(9) Uani 1 1 d . . . . .
C10 C 0.2376(4) 0.5478(4) 0.5998(4) 0.0297(12) Uani 1 1 d . . . . .
H10 H 0.261260 0.591002 0.658554 0.036 Uiso 1 1 calc R U . . .
C11 C 0.1299(5) 0.5024(5) 0.5963(5) 0.0379(14) Uani 1 1 d . . . . .
H11 H 0.079107 0.515354 0.652750 0.045 Uiso 1 1 calc R U . . .
C12 C 0.0960(4) 0.4384(4) 0.5115(5) 0.0380(13) Uani 1 1 d . . . . .
H12 H 0.022548 0.406666 0.510515 0.046 Uiso 1 1 calc R U . . .
C13 C 0.1679(4) 0.4203(4) 0.4283(4) 0.0335(12) Uani 1 1 d . . . . .
H13 H 0.144292 0.376340 0.370006 0.040 Uiso 1 1 calc R U . . .
C14 C 0.2746(4) 0.4667(4) 0.4301(4) 0.0250(11) Uani 1 1 d . . . . .
H14 H 0.323833 0.455704 0.372201 0.030 Uiso 1 1 calc R U . . .
C15 C 0.5575(4) 0.6666(4) 0.6566(4) 0.0228(10) Uani 1 1 d . . . . .
C16 C 0.5920(4) 0.5994(4) 0.7396(4) 0.0267(10) Uani 1 1 d . . . . .
H16 H 0.581489 0.520420 0.736251 0.032 Uiso 1 1 calc R U . . .
C17 C 0.6419(5) 0.6474(4) 0.8278(4) 0.0289(12) Uani 1 1 d . . . . .
H17 H 0.665135 0.600790 0.884401 0.035 Uiso 1 1 calc R U . . .
C18 C 0.6579(4) 0.7621(4) 0.8340(4) 0.0286(11) Uani 1 1 d . . . . .
H18 H 0.692325 0.794418 0.894260 0.034 Uiso 1 1 calc R U . . .
C19 C 0.6235(5) 0.8291(4) 0.7517(4) 0.0352(13) Uani 1 1 d . . . . .
H19 H 0.633854 0.908094 0.755921 0.042 Uiso 1 1 calc R U . . .
C20 C 0.5738(5) 0.7832(4) 0.6625(4) 0.0311(12) Uani 1 1 d . . . . .
H20 H 0.551166 0.830268 0.606062 0.037 Uiso 1 1 calc R U . . .

loop_
_atom_site_aniso_label
_atom_site_aniso_U_11
_atom_site_aniso_U_22
_atom_site_aniso_U_33
_atom_site_aniso_U_23
_atom_site_aniso_U_13
_atom_site_aniso_U_12
Pb1 0.01939(7) 0.02365(7) 0.01638(8) -0.00034(6) -0.00102(6) 0.00118(6)
O1 0.0319(19) 0.0356(19) 0.043(3) -0.0034(18) -0.0048(19) 0.0108(15)
Cl1 0.0271(5) 0.0256(5) 0.0241(6) -0.0035(5) -0.0058(5) 0.0054(5)
C1 0.020(3) 0.027(2) 0.019(2) -0.0039(18) 0.0011(19) -0.0033(19)
C2 0.026(3) 0.032(2) 0.023(2) -0.0001(18) -0.001(2) -0.004(2)
C3 0.047(3) 0.037(3) 0.022(3) 0.005(2) -0.004(3) -0.008(3)
C4 0.051(4) 0.043(3) 0.021(3) -0.004(2) 0.007(3) -0.021(3)
C5 0.033(3) 0.043(3) 0.026(3) -0.010(2) 0.006(2) -0.012(2)
C6 0.029(3) 0.035(3) 0.026(3) -0.005(2) 0.000(2) -0.004(2)
C8 0.038(3) 0.044(3) 0.053(4) -0.008(3) 0.000(3) 0.014(2)
C7 0.035(3) 0.044(3) 0.033(3) 0.005(3) -0.008(3) 0.002(3)
C9 0.022(2) 0.022(2) 0.023(2) 0.004(2) 0.000(2) 0.0024(16)
C10 0.029(3) 0.038(3) 0.022(3) 0.003(2) 0.002(2) -0.001(2)
C11 0.024(3) 0.053(4) 0.037(4) 0.004(3) 0.010(2) 0.002(3)
C12 0.025(2) 0.050(3) 0.039(3) 0.011(3) -0.003(3) -0.007(2)
C13 0.032(3) 0.037(3) 0.031(3) -0.001(3) -0.006(2) -0.008(2)
C14 0.023(3) 0.030(3) 0.022(3) 0.002(2) 0.001(2) 0.003(2)
C15 0.021(3) 0.029(2) 0.018(3) -0.0033(19) 0.0013(19) 0.001(2)
C16 0.032(3) 0.026(3) 0.022(3) -0.003(2) 0.0012(19) -0.001(2)
C17 0.033(3) 0.036(3) 0.018(3) 0.003(2) -0.003(2) 0.003(2)
C18 0.031(3) 0.037(3) 0.017(3) -0.007(2) -0.001(2) 0.004(2)
C19 0.049(4) 0.027(3) 0.030(3) -0.005(2) -0.006(3) 0.003(2)
C20 0.043(3) 0.028(3) 0.022(3) -0.003(2) -0.006(2) 0.006(2)

loop_
_atom_type_symbol
_atom_type_description
_atom_type_scat_dispersion_real
_atom_type_scat_dispersion_imag
_atom_type_scat_source
C C 0.0033 0.0016 'International Tables Vol C Tables 4.2.6.8 and 6.1.1.4'
Cl Cl 0.1484 0.1585 'International Tables Vol C Tables 4.2.6.8 and 6.1.1.4'
O O 0.0106 0.0060 'International Tables Vol C Tables 4.2.6.8 and 6.1.1.4'
Pb Pb -3.3944 10.1111 'International Tables Vol C Tables 4.2.6.8 and 6.1.1.4'
H H 0.0000 0.0000 'International Tables Vol C Tables 4.2.6.8 and 6.1.1.4'

loop_
_geom_angle_atom_site_label_1
_geom_angle_atom_site_label_2
_geom_angle_atom_site_label_3
_geom_angle
_geom_angle_site_symmetry_1
_geom_angle_site_symmetry_3
_geom_angle_publ_flag
C15 Pb1 C1 122.32(18) . . ?
C15 Pb1 C9 120.11(19) . . ?
C1 Pb1 C9 111.93(18) . . ?
C15 Pb1 Cl1 97.02(13) . . ?
C1 Pb1 Cl1 97.07(13) . . ?
C9 Pb1 Cl1 99.79(11) . . ?
C15 Pb1 O1 86.57(15) . . ?
C1 Pb1 O1 70.80(15) . . ?
C9 Pb1 O1 88.89(13) . . ?
Cl1 Pb1 O1 167.20(8) . . ?
C8 O1 C7 110.9(4) . . ?
C8 O1 Pb1 122.8(3) . . ?
C7 O1 Pb1 104.7(3) . . ?
C6 C1 C2 119.8(5) . . ?
C6 C1 Pb1 121.2(4) . . ?
C2 C1 Pb1 119.0(3) . . ?
C1 C2 C3 119.6(5) . . ?
C1 C2 C7 121.4(4) . . ?
C3 C2 C7 118.9(5) . . ?
C4 C3 C2 120.2(5) . . ?
C4 C3 H3 119.9 . . ?
C2 C3 H3 119.9 . . ?
C5 C4 C3 120.0(5) . . ?
C5 C4 H4 120.0 . . ?
C3 C4 H4 120.0 . . ?
C4 C5 C6 119.9(5) . . ?
C4 C5 H5 120.0 . . ?
C6 C5 H5 120.0 . . ?
C1 C6 C5 120.5(5) . . ?
C1 C6 H6 119.8 . . ?
C5 C6 H6 119.8 . . ?
O1 C8 H8A 109.5 . . ?
O1 C8 H8B 109.5 . . ?
H8A C8 H8B 109.5 . . ?
O1 C8 H8C 109.5 . . ?
H8A C8 H8C 109.5 . . ?
H8B C8 H8C 109.5 . . ?
O1 C7 C2 108.7(4) . . ?
O1 C7 H7A 110.0 . . ?
C2 C7 H7A 110.0 . . ?
O1 C7 H7AB 110.0 . . ?
C2 C7 H7AB 110.0 . . ?
H7A C7 H7AB 108.3 . . ?
C14 C9 C10 120.1(4) . . ?
C14 C9 Pb1 117.6(3) . . ?
C10 C9 Pb1 122.3(4) . . ?
C11 C10 C9 118.9(5) . . ?
C11 C10 H10 120.6 . . ?
C9 C10 H10 120.6 . . ?
C12 C11 C10 120.5(5) . . ?
C12 C11 H11 119.7 . . ?
C10 C11 H11 119.7 . . ?
C13 C12 C11 120.5(5) . . ?
C13 C12 H12 119.8 . . ?
C11 C12 H12 119.8 . . ?
C12 C13 C14 119.5(5) . . ?
C12 C13 H13 120.3 . . ?
C14 C13 H13 120.3 . . ?
C13 C14 C9 120.6(5) . . ?
C13 C14 H14 119.7 . . ?
C9 C14 H14 119.7 . . ?
C16 C15 C20 119.3(5) . . ?
C16 C15 Pb1 120.3(4) . . ?
C20 C15 Pb1 120.3(4) . . ?
C15 C16 C17 120.2(5) . . ?
C15 C16 H16 119.9 . . ?
C17 C16 H16 119.9 . . ?
C18 C17 C16 120.7(5) . . ?
C18 C17 H17 119.7 . . ?
C16 C17 H17 119.7 . . ?
C19 C18 C17 119.2(5) . . ?
C19 C18 H18 120.4 . . ?
C17 C18 H18 120.4 . . ?
C18 C19 C20 121.2(5) . . ?
C18 C19 H19 119.4 . . ?
C20 C19 H19 119.4 . . ?
C19 C20 C15 119.4(5) . . ?
C19 C20 H20 120.3 . . ?
C15 C20 H20 120.3 . . ?

loop_
_geom_bond_atom_site_label_1
_geom_bond_atom_site_label_2
_geom_bond_distance
_geom_bond_site_symmetry_2
_geom_bond_publ_flag
Pb1 C15 2.192(5) . ?
Pb1 C1 2.201(5) . ?
Pb1 C9 2.204(4) . ?
Pb1 Cl1 2.5548(11) . ?
Pb1 O1 2.618(3) . ?
O1 C8 1.398(6) . ?
O1 C7 1.458(6) . ?
C1 C6 1.380(7) . ?
C1 C2 1.384(6) . ?
C2 C3 1.391(6) . ?
C2 C7 1.515(7) . ?
C3 C4 1.386(8) . ?
C3 H3 0.9500 . ?
C4 C5 1.371(8) . ?
C4 H4 0.9500 . ?
C5 C6 1.388(7) . ?
C5 H5 0.9500 . ?
C6 H6 0.9500 . ?
C8 H8A 0.9800 . ?
C8 H8B 0.9800 . ?
C8 H8C 0.9800 . ?
C7 H7A 0.9900 . ?
C7 H7AB 0.9900 . ?
C9 C14 1.384(7) . ?
C9 C10 1.392(7) . ?
C10 C11 1.388(8) . ?
C10 H10 0.9500 . ?
C11 C12 1.381(8) . ?
C11 H11 0.9500 . ?
C12 C13 1.376(7) . ?
C12 H12 0.9500 . ?
C13 C14 1.381(7) . ?
C13 H13 0.9500 . ?
C14 H14 0.9500 . ?
C15 C16 1.386(7) . ?
C15 C20 1.404(7) . ?
C16 C17 1.392(7) . ?
C16 H16 0.9500 . ?
C17 C18 1.381(7) . ?
C17 H17 0.9500 . ?
C18 C19 1.379(7) . ?
C18 H18 0.9500 . ?
C19 C20 1.390(7) . ?
C19 H19 0.9500 . ?
C20 H20 0.9500 . ?

loop_
_geom_torsion_atom_site_label_1
_geom_torsion_atom_site_label_2
_geom_torsion_atom_site_label_3
_geom_torsion_atom_site_label_4
_geom_torsion
_geom_torsion_site_symmetry_1
_geom_torsion_site_symmetry_2
_geom_torsion_site_symmetry_3
_geom_torsion_site_symmetry_4
_geom_torsion_publ_flag
C6 C1 C2 C3 -1.5(7) . . . . ?
Pb1 C1 C2 C3 177.9(4) . . . . ?
C6 C1 C2 C7 177.2(5) . . . . ?
Pb1 C1 C2 C7 -3.5(6) . . . . ?
C1 C2 C3 C4 0.0(8) . . . . ?
C7 C2 C3 C4 -178.6(5) . . . . ?
C2 C3 C4 C5 0.8(8) . . . . ?
C3 C4 C5 C6 -0.1(8) . . . . ?
C2 C1 C6 C5 2.2(8) . . . . ?
Pb1 C1 C6 C5 -177.2(4) . . . . ?
C4 C5 C6 C1 -1.4(8) . . . . ?
C8 O1 C7 C2 -174.6(4) . . . . ?
Pb1 O1 C7 C2 -40.2(4) . . . . ?
C1 C2 C7 O1 34.0(7) . . . . ?
C3 C2 C7 O1 -147.4(5) . . . . ?
C14 C9 C10 C11 0.5(7) . . . . ?
Pb1 C9 C10 C11 -177.4(4) . . . . ?
C9 C10 C11 C12 0.8(8) . . . . ?
C10 C11 C12 C13 -1.1(8) . . . . ?
C11 C12 C13 C14 0.0(8) . . . . ?
C12 C13 C14 C9 1.3(8) . . . . ?
C10 C9 C14 C13 -1.6(7) . . . . ?
Pb1 C9 C14 C13 176.5(4) . . . . ?
C20 C15 C16 C17 0.2(8) . . . . ?
Pb1 C15 C16 C17 177.4(4) . . . . ?
C15 C16 C17 C18 -0.1(8) . . . . ?
C16 C17 C18 C19 0.3(8) . . . . ?
C17 C18 C19 C20 -0.5(9) . . . . ?
C18 C19 C20 C15 0.6(9) . . . . ?
C16 C15 C20 C19 -0.4(8) . . . . ?
Pb1 C15 C20 C19 -177.7(4) . . . . ?
